data_4083157
loop_
_publ_author_name
'Hupf, Emanuel'
'Lork, Enno'
'Mebs, Stefan'
'Beckmann, Jens'

_publ_section_title
;
 Intramolecularly Coordinated
 (6-(Diphenylphosphino)acenaphth-5-yl)stannanes. Repulsion vs Attraction
 of P- and Sn-Containing Substituents in theperiPositions
;
_journal_issue 10
_journal_name_full Organometallics
_journal_page_first 2409
_journal_paper_doi 10.1021/om500133a
_journal_volume 33
_journal_year 2014
_chemical_formula_moiety 'C42 H33 P Sn'
_chemical_formula_sum 'C42 H33 P Sn'
_chemical_formula_weight 687.34
_chemical_name_systematic
;
 ? 
;
_space_group_crystal_system triclinic
_space_group_IT_number 2
_space_group_name_Hall '-P 1'
_space_group_name_H-M_alt 'P -1'
_symmetry_space_group_name_Hall '-P 1'
_symmetry_space_group_name_H-M 'P -1'
_atom_sites_solution_hydrogens geom
_atom_sites_solution_primary iterative
_atom_sites_solution_secondary difmap
_audit_creation_date 2013-05-16
_audit_creation_method
;
  Olex2 1.2
  (compiled Apr 23 2013 17:54:37, GUI svn.r4466)
;
_cell_angle_alpha 78.896(7)
_cell_angle_beta 78.24(2)
_cell_angle_gamma 88.341(12)
_cell_formula_units_Z 2
_cell_length_a 10.710(3)
_cell_length_b 11.639(4)
_cell_length_c 13.742(5)
_cell_measurement_reflns_used 41
_cell_measurement_temperature 173
_cell_measurement_theta_max 12.50
_cell_measurement_theta_min 3.45
_cell_volume 1645.5(10)
_computing_cell_refinement 'Siemens XSCANS'
_computing_data_collection 'Siemens XSCANS'
_computing_data_reduction 'Siemens XSCANS'
_computing_molecular_graphics
;
O. V. Dolomanov, L. J. Bourhis, R. J. Gildea, J. A. K. Howard and H. Puschmann,
OLEX2: a complete structure solution, refinement and analysis program.
J. Appl. Cryst. (2009). 42, 339-341.
;
_computing_publication_material
;
O. V. Dolomanov, L. J. Bourhis, R. J. Gildea, J. A. K. Howard and H. Puschmann,
OLEX2: a complete structure solution, refinement and analysis program.
J. Appl. Cryst. (2009). 42, 339-341.
;
_computing_structure_refinement
;
XL, G.M. Sheldrick, Acta Cryst.
(2008). A64, 112-122
;
_computing_structure_solution
;
olex2.solve (L.J. Bourhis, O.V. Dolomanov, R.J. Gildea, J.A.K. Howard,
H. Puschmann, in preparation, 2011)
;
_diffrn_ambient_temperature 173
_diffrn_measured_fraction_theta_full 0.988
_diffrn_measured_fraction_theta_max 0.988
_diffrn_measurement_device_type 'Siemens P4'
_diffrn_measurement_method '2\q/\w scans'
_diffrn_radiation_monochromator graphite
_diffrn_radiation_type MoK\a
_diffrn_radiation_wavelength 0.71073
_diffrn_reflns_av_R_equivalents 0.0214
_diffrn_reflns_av_unetI/netI 0.0381
_diffrn_reflns_limit_h_max 13
_diffrn_reflns_limit_h_min -3
_diffrn_reflns_limit_k_max 14
_diffrn_reflns_limit_k_min -14
_diffrn_reflns_limit_l_max 17
_diffrn_reflns_limit_l_min -17
_diffrn_reflns_number 8767
_diffrn_reflns_theta_full 27.50
_diffrn_reflns_theta_max 27.50
_diffrn_reflns_theta_min 2.57
_diffrn_source 'normal-focus sealed tube'
_diffrn_standards_interval_count 197
_diffrn_standards_number 3
_exptl_absorpt_coefficient_mu 0.854
_exptl_absorpt_correction_T_max 0.892
_exptl_absorpt_correction_T_min 0.634
_exptl_absorpt_correction_type refdelf
_exptl_absorpt_process_details 'Stuart & Walker, Acta Cryst A, 1983'
_exptl_crystal_colour colourless
_exptl_crystal_colour_primary colourless
_exptl_crystal_density_diffrn 1.387
_exptl_crystal_density_method 'not measured'
_exptl_crystal_F_000 700
_exptl_crystal_size_max 1.0
_exptl_crystal_size_mid 0.8
_exptl_crystal_size_min 0.7
_refine_diff_density_max 0.481
_refine_diff_density_min -0.735
_refine_diff_density_rms 0.066
_refine_ls_extinction_method none
_refine_ls_goodness_of_fit_ref 1.048
_refine_ls_hydrogen_treatment constr
_refine_ls_matrix_type full
_refine_ls_number_parameters 397
_refine_ls_number_reflns 7441
_refine_ls_number_restraints 0
_refine_ls_restrained_S_all 1.048
_refine_ls_R_factor_all 0.0343
_refine_ls_R_factor_gt 0.0280
_refine_ls_shift/su_max 0.002
_refine_ls_shift/su_mean 0.000
_refine_ls_structure_factor_coef Fsqd
_refine_ls_weighting_details 'calc w=1/[\s^2^(Fo^2^)+(0.0263P)^2^+0.9724P] where P=(Fo^2^+2Fc^2^)/3'
_refine_ls_weighting_scheme calc
_refine_ls_wR_factor_gt 0.0675
_refine_ls_wR_factor_ref 0.0703
_reflns_number_gt 6719
_reflns_number_total 7441
_reflns_threshold_expression >2sigma(I)
_cod_data_source_file om500133a_si_002.cif
_cod_data_source_block 2
_cod_depositor_comments 'Adding full bibliography for 4083156--4083163.cif.'
_cod_original_cell_volume 1645.4(9)
_cod_database_code 4083157
_olex2_refinement_description
;
1. Fixed Uiso
 At 1.2 times of:
  All C(H) groups, All C(H,H) groups
2.a Secondary CH2 refined with riding coordinates:
 C1(H1A,H1B), C2(H2A,H2B)
2.b Aromatic/amide H refined with riding coordinates:
 C11(H11), C12(H12), C16(H16), C17(H17), C21(H21), C22(H22), C23(H23),
 C24(H24), C25(H25), C31(H31), C32(H32), C33(H33), C34(H34), C35(H35), C41(H41),
  C42(H42), C43(H43), C44(H44), C45(H45), C51(H51), C52(H52), C53(H53),
 C54(H54), C55(H55), C61(H61), C62(H62), C63(H63), C64(H64), C65(H65)
;

loop_
_space_group_symop_id
_space_group_symop_operation_xyz
1 'x, y, z'
2 '-x, -y, -z'

loop_
_atom_site_label
_atom_site_type_symbol
_atom_site_fract_x
_atom_site_fract_y
_atom_site_fract_z
_atom_site_U_iso_or_equiv
_atom_site_adp_type
_atom_site_occupancy
_atom_site_symmetry_multiplicity
_atom_site_calc_flag
_atom_site_refinement_flags
Sn1 Sn 0.178903(13) 0.995311(12) 0.686114(10) 0.02151(5) Uani 1 1 d .
P1 P 0.19164(5) 0.73736(5) 0.82482(4) 0.02440(11) Uani 1 1 d .
C1 C -0.3981(3) 0.7927(2) 0.7740(3) 0.0460(7) Uani 1 1 d .
H1A H -0.4260 0.7992 0.7088 0.055 Uiso 1 1 calc R
H1B H -0.4654 0.8250 0.8219 0.055 Uiso 1 1 calc R
C2 C -0.3711(3) 0.6640(3) 0.8174(3) 0.0502(7) Uani 1 1 d .
H2A H -0.4223 0.6393 0.8866 0.060 Uiso 1 1 calc R
H2B H -0.3916 0.6115 0.7739 0.060 Uiso 1 1 calc R
C10 C -0.0123(2) 0.92469(18) 0.73607(15) 0.0227(4) Uani 1 1 d .
C11 C -0.1068(2) 1.00202(19) 0.70951(17) 0.0273(4) Uani 1 1 d .
H11 H -0.0826 1.0813 0.6815 0.033 Uiso 1 1 calc R
C12 C -0.2366(2) 0.9707(2) 0.72134(19) 0.0332(5) Uani 1 1 d .
H12 H -0.2973 1.0278 0.7032 0.040 Uiso 1 1 calc R
C13 C -0.2726(2) 0.8569(2) 0.75924(18) 0.0318(5) Uani 1 1 d .
C14 C -0.1795(2) 0.77623(19) 0.78747(17) 0.0273(4) Uani 1 1 d .
C15 C -0.2299(2) 0.6610(2) 0.81867(19) 0.0339(5) Uani 1 1 d .
C16 C -0.1508(3) 0.5706(2) 0.8416(2) 0.0388(6) Uani 1 1 d .
H16 H -0.1814 0.4921 0.8590 0.047 Uiso 1 1 calc R
C17 C -0.0220(2) 0.5965(2) 0.8388(2) 0.0355(5) Uani 1 1 d .
H17 H 0.0324 0.5336 0.8569 0.043 Uiso 1 1 calc R
C18 C 0.0292(2) 0.70874(19) 0.81122(17) 0.0268(4) Uani 1 1 d .
C19 C -0.0496(2) 0.80489(18) 0.77873(15) 0.0237(4) Uani 1 1 d .
C20 C 0.2745(2) 0.59924(19) 0.81076(17) 0.0274(4) Uani 1 1 d .
C21 C 0.3458(2) 0.5915(2) 0.71573(18) 0.0333(5) Uani 1 1 d .
H21 H 0.3494 0.6563 0.6613 0.040 Uiso 1 1 calc R
C22 C 0.4120(3) 0.4904(2) 0.6993(2) 0.0448(6) Uani 1 1 d .
H22 H 0.4604 0.4863 0.6340 0.054 Uiso 1 1 calc R
C23 C 0.4076(3) 0.3960(2) 0.7776(2) 0.0458(7) Uani 1 1 d .
H23 H 0.4532 0.3269 0.7665 0.055 Uiso 1 1 calc R
C24 C 0.3366(3) 0.4022(2) 0.8727(2) 0.0477(7) Uani 1 1 d .
H24 H 0.3325 0.3367 0.9266 0.057 Uiso 1 1 calc R
C25 C 0.2717(3) 0.5032(2) 0.8894(2) 0.0421(6) Uani 1 1 d .
H25 H 0.2246 0.5073 0.9552 0.051 Uiso 1 1 calc R
C30 C 0.1705(3) 0.73279(19) 0.96121(18) 0.0323(5) Uani 1 1 d .
C31 C 0.2800(3) 0.7384(3) 1.0002(2) 0.0520(8) Uani 1 1 d .
H31 H 0.3614 0.7406 0.9567 0.062 Uiso 1 1 calc R
C32 C 0.2714(5) 0.7409(3) 1.1022(3) 0.0737(13) Uani 1 1 d .
H32 H 0.3468 0.7432 1.1282 0.088 Uiso 1 1 calc R
C33 C 0.1540(6) 0.7400(3) 1.1652(3) 0.0850(16) Uani 1 1 d .
H33 H 0.1480 0.7425 1.2347 0.102 Uiso 1 1 calc R
C34 C 0.0458(5) 0.7354(4) 1.1278(2) 0.0831(15) Uani 1 1 d .
H34 H -0.0353 0.7353 1.1715 0.100 Uiso 1 1 calc R
C35 C 0.0530(3) 0.7309(3) 1.0260(2) 0.0522(8) Uani 1 1 d .
H35 H -0.0230 0.7265 1.0011 0.063 Uiso 1 1 calc R
C40 C 0.2619(2) 1.02994(18) 0.80692(16) 0.0254(4) Uani 1 1 d .
C41 C 0.3921(2) 1.0512(2) 0.79533(18) 0.0315(5) Uani 1 1 d .
H41 H 0.4474 1.0487 0.7323 0.038 Uiso 1 1 calc R
C42 C 0.4418(3) 1.0760(2) 0.8753(2) 0.0408(6) Uani 1 1 d .
H42 H 0.5308 1.0893 0.8667 0.049 Uiso 1 1 calc R
C43 C 0.3616(3) 1.0813(2) 0.9671(2) 0.0417(6) Uani 1 1 d .
H43 H 0.3956 1.0987 1.0214 0.050 Uiso 1 1 calc R
C44 C 0.2329(3) 1.0613(2) 0.9797(2) 0.0421(6) Uani 1 1 d .
H44 H 0.1780 1.0651 1.0427 0.050 Uiso 1 1 calc R
C45 C 0.1829(2) 1.0356(2) 0.90036(18) 0.0327(5) Uani 1 1 d .
H45 H 0.0939 1.0217 0.9098 0.039 Uiso 1 1 calc R
C50 C 0.2788(2) 0.89277(18) 0.58128(16) 0.0288(5) Uani 1 1 d .
C51 C 0.2064(3) 0.8290(2) 0.53594(19) 0.0423(6) Uani 1 1 d .
H51 H 0.1161 0.8344 0.5505 0.051 Uiso 1 1 calc R
C52 C 0.2643(4) 0.7577(3) 0.4699(2) 0.0636(10) Uani 1 1 d .
H52 H 0.2137 0.7146 0.4399 0.076 Uiso 1 1 calc R
C53 C 0.3962(5) 0.7496(3) 0.4479(2) 0.0775(14) Uani 1 1 d .
H53 H 0.4361 0.7008 0.4029 0.093 Uiso 1 1 calc R
C54 C 0.4689(4) 0.8123(3) 0.4913(3) 0.0685(12) Uani 1 1 d .
H54 H 0.5592 0.8070 0.4759 0.082 Uiso 1 1 calc R
C55 C 0.4111(3) 0.8837(2) 0.5578(2) 0.0445(7) Uani 1 1 d .
H55 H 0.4624 0.9265 0.5874 0.053 Uiso 1 1 calc R
C60 C 0.1619(2) 1.16913(18) 0.59893(16) 0.0243(4) Uani 1 1 d .
C61 C 0.1252(3) 1.1880(2) 0.50555(18) 0.0358(5) Uani 1 1 d .
H61 H 0.1085 1.1226 0.4779 0.043 Uiso 1 1 calc R
C62 C 0.1124(3) 1.3002(2) 0.4519(2) 0.0455(7) Uani 1 1 d .
H62 H 0.0852 1.3108 0.3892 0.055 Uiso 1 1 calc R
C63 C 0.1392(3) 1.3964(2) 0.4897(2) 0.0462(7) Uani 1 1 d .
H63 H 0.1312 1.4733 0.4528 0.055 Uiso 1 1 calc R
C64 C 0.1778(3) 1.3801(2) 0.5816(2) 0.0458(7) Uani 1 1 d .
H64 H 0.1965 1.4459 0.6079 0.055 Uiso 1 1 calc R
C65 C 0.1892(2) 1.2675(2) 0.63539(18) 0.0331(5) Uani 1 1 d .
H65 H 0.2161 1.2574 0.6982 0.040 Uiso 1 1 calc R

loop_
_atom_site_aniso_label
_atom_site_aniso_U_11
_atom_site_aniso_U_22
_atom_site_aniso_U_33
_atom_site_aniso_U_23
_atom_site_aniso_U_13
_atom_site_aniso_U_12
Sn1 0.02095(7) 0.02181(7) 0.02180(7) -0.00439(5) -0.00412(5) 0.00011(5)
P1 0.0244(3) 0.0208(2) 0.0263(3) -0.0008(2) -0.0049(2) 0.0010(2)
C1 0.0282(13) 0.0440(15) 0.0666(19) -0.0031(13) -0.0176(13) -0.0061(11)
C2 0.0317(14) 0.0414(15) 0.078(2) -0.0017(14) -0.0183(14) -0.0105(11)
C10 0.0231(10) 0.0243(10) 0.0206(9) -0.0048(7) -0.0038(8) -0.0004(8)
C11 0.0267(11) 0.0250(10) 0.0300(11) -0.0046(8) -0.0062(9) 0.0021(8)
C12 0.0255(11) 0.0347(12) 0.0393(13) -0.0047(10) -0.0098(10) 0.0067(9)
C13 0.0231(11) 0.0370(12) 0.0361(12) -0.0072(10) -0.0075(9) -0.0020(9)
C14 0.0267(11) 0.0282(11) 0.0274(10) -0.0043(8) -0.0064(9) -0.0030(8)
C15 0.0303(12) 0.0331(12) 0.0385(13) -0.0035(10) -0.0091(10) -0.0089(9)
C16 0.0383(14) 0.0265(11) 0.0496(15) 0.0002(10) -0.0098(11) -0.0094(10)
C17 0.0357(13) 0.0247(11) 0.0445(14) 0.0008(10) -0.0117(11) -0.0005(9)
C18 0.0256(11) 0.0261(10) 0.0277(10) -0.0031(8) -0.0053(8) 0.0003(8)
C19 0.0252(10) 0.0247(10) 0.0223(9) -0.0054(8) -0.0064(8) -0.0003(8)
C20 0.0279(11) 0.0224(10) 0.0320(11) -0.0027(8) -0.0088(9) 0.0020(8)
C21 0.0401(13) 0.0294(11) 0.0315(11) -0.0052(9) -0.0106(10) 0.0052(10)
C22 0.0569(18) 0.0402(14) 0.0406(14) -0.0161(11) -0.0108(13) 0.0120(13)
C23 0.0566(17) 0.0298(12) 0.0584(17) -0.0166(12) -0.0231(14) 0.0172(12)
C24 0.0610(18) 0.0269(12) 0.0526(16) 0.0025(11) -0.0165(14) 0.0113(12)
C25 0.0511(16) 0.0308(12) 0.0374(13) 0.0024(10) -0.0020(12) 0.0076(11)
C30 0.0449(14) 0.0215(10) 0.0307(11) -0.0024(8) -0.0107(10) 0.0011(9)
C31 0.068(2) 0.0442(15) 0.0466(16) 0.0043(12) -0.0270(15) -0.0246(14)
C32 0.135(4) 0.0427(17) 0.057(2) 0.0015(15) -0.058(2) -0.028(2)
C33 0.186(5) 0.0405(17) 0.0392(17) -0.0169(14) -0.044(3) 0.032(2)
C34 0.124(4) 0.082(3) 0.0326(15) -0.0074(16) -0.0025(19) 0.066(3)
C35 0.0589(19) 0.0586(18) 0.0321(13) -0.0030(12) -0.0031(13) 0.0317(15)
C40 0.0300(11) 0.0210(9) 0.0266(10) -0.0035(8) -0.0103(9) 0.0010(8)
C41 0.0295(12) 0.0300(11) 0.0347(12) -0.0022(9) -0.0096(9) -0.0007(9)
C42 0.0398(14) 0.0339(13) 0.0543(16) -0.0043(11) -0.0262(13) -0.0011(10)
C43 0.0614(18) 0.0296(12) 0.0444(14) -0.0103(10) -0.0326(13) 0.0066(11)
C44 0.0612(18) 0.0375(13) 0.0319(12) -0.0131(10) -0.0145(12) 0.0085(12)
C45 0.0318(12) 0.0350(12) 0.0327(12) -0.0097(9) -0.0073(10) 0.0024(9)
C50 0.0382(12) 0.0222(10) 0.0221(10) -0.0021(8) 0.0002(9) 0.0060(9)
C51 0.0616(18) 0.0364(13) 0.0323(12) -0.0103(10) -0.0148(12) 0.0099(12)
C52 0.121(3) 0.0419(16) 0.0332(14) -0.0149(12) -0.0216(18) 0.0192(18)
C53 0.137(4) 0.0406(17) 0.0349(16) -0.0040(13) 0.021(2) 0.032(2)
C54 0.065(2) 0.0449(17) 0.065(2) 0.0080(16) 0.0368(18) 0.0205(16)
C55 0.0368(14) 0.0350(13) 0.0482(15) 0.0042(11) 0.0110(12) 0.0036(11)
C60 0.0233(10) 0.0238(10) 0.0242(10) -0.0052(8) -0.0008(8) 0.0008(8)
C61 0.0506(15) 0.0309(12) 0.0286(11) -0.0084(9) -0.0119(11) 0.0013(10)
C62 0.069(2) 0.0398(14) 0.0292(12) -0.0006(10) -0.0198(13) 0.0046(13)
C63 0.0637(19) 0.0261(12) 0.0460(15) 0.0043(11) -0.0153(14) 0.0014(12)
C64 0.0644(19) 0.0256(12) 0.0525(16) -0.0102(11) -0.0206(14) -0.0011(12)
C65 0.0399(13) 0.0288(11) 0.0331(12) -0.0073(9) -0.0117(10) -0.0012(10)

loop_
_atom_type_symbol
_atom_type_description
_atom_type_scat_dispersion_real
_atom_type_scat_dispersion_imag
_atom_type_scat_source
C C 0.0033 0.0016 'International Tables Vol C Tables 4.2.6.8 and 6.1.1.4'
H H 0.0000 0.0000 'International Tables Vol C Tables 4.2.6.8 and 6.1.1.4'
P P 0.1023 0.0942 'International Tables Vol C Tables 4.2.6.8 and 6.1.1.4'
Sn Sn -0.6537 1.4246 'International Tables Vol C Tables 4.2.6.8 and 6.1.1.4'

loop_
_geom_angle_atom_site_label_1
_geom_angle_atom_site_label_2
_geom_angle_atom_site_label_3
_geom_angle
C10 Sn1 C60 106.11(8)
C40 Sn1 C10 113.42(8)
C40 Sn1 C50 120.48(9)
C40 Sn1 C60 102.57(8)
C50 Sn1 C10 106.75(9)
C50 Sn1 C60 106.34(8)
C18 P1 C20 103.64(10)
C30 P1 C18 102.17(11)
C30 P1 C20 101.98(10)
C13 C1 C2 105.1(2)
C15 C2 C1 105.1(2)
C11 C10 Sn1 114.42(15)
C11 C10 C19 117.54(19)
C19 C10 Sn1 127.32(15)
C10 C11 C12 124.5(2)
C13 C12 C11 118.5(2)
C12 C13 C1 132.2(2)
C12 C13 C14 118.5(2)
C14 C13 C1 109.2(2)
C13 C14 C15 111.5(2)
C13 C14 C19 124.5(2)
C15 C14 C19 123.9(2)
C14 C15 C2 109.0(2)
C16 C15 C2 131.7(2)
C16 C15 C14 119.3(2)
C15 C16 C17 118.4(2)
C18 C17 C16 123.5(2)
C17 C18 P1 120.80(18)
C17 C18 C19 119.3(2)
C19 C18 P1 119.75(16)
C10 C19 C18 128.3(2)
C14 C19 C10 116.37(19)
C14 C19 C18 115.31(19)
C21 C20 P1 117.48(17)
C21 C20 C25 118.4(2)
C25 C20 P1 124.13(19)
C22 C21 C20 120.9(2)
C23 C22 C21 120.1(3)
C22 C23 C24 119.8(2)
C25 C24 C23 120.3(3)
C24 C25 C20 120.6(3)
C31 C30 P1 117.4(2)
C35 C30 P1 124.0(2)
C35 C30 C31 118.5(3)
C32 C31 C30 120.8(4)
C33 C32 C31 120.0(4)
C34 C33 C32 119.8(3)
C33 C34 C35 120.8(4)
C30 C35 C34 120.1(4)
C41 C40 Sn1 122.55(17)
C41 C40 C45 118.2(2)
C45 C40 Sn1 119.26(17)
C40 C41 C42 120.7(2)
C43 C42 C41 120.1(2)
C44 C43 C42 120.0(2)
C43 C44 C45 120.1(3)
C44 C45 C40 120.9(2)
C51 C50 Sn1 117.84(19)
C55 C50 Sn1 124.0(2)
C55 C50 C51 118.1(2)
C52 C51 C50 121.0(3)
C53 C52 C51 119.9(4)
C54 C53 C52 119.9(3)
C53 C54 C55 120.4(3)
C54 C55 C50 120.7(3)
C61 C60 Sn1 122.51(16)
C61 C60 C65 117.4(2)
C65 C60 Sn1 120.08(16)
C62 C61 C60 121.5(2)
C63 C62 C61 120.1(2)
C62 C63 C64 119.5(2)
C63 C64 C65 120.1(2)
C64 C65 C60 121.3(2)

loop_
_geom_bond_atom_site_label_1
_geom_bond_atom_site_label_2
_geom_bond_distance
Sn1 C10 2.156(2)
Sn1 C40 2.142(2)
Sn1 C50 2.146(2)
Sn1 C60 2.167(2)
P1 C18 1.833(2)
P1 C20 1.837(2)
P1 C30 1.832(3)
C1 C2 1.544(4)
C1 C13 1.516(3)
C2 C15 1.515(4)
C10 C11 1.393(3)
C10 C19 1.438(3)
C11 C12 1.416(3)
C12 C13 1.362(3)
C13 C14 1.410(3)
C14 C15 1.414(3)
C14 C19 1.416(3)
C15 C16 1.361(4)
C16 C17 1.411(4)
C17 C18 1.385(3)
C18 C19 1.439(3)
C20 C21 1.390(3)
C20 C25 1.393(3)
C21 C22 1.389(3)
C22 C23 1.376(4)
C23 C24 1.385(4)
C24 C25 1.383(4)
C30 C31 1.393(4)
C30 C35 1.384(4)
C31 C32 1.391(5)
C32 C33 1.374(7)
C33 C34 1.367(7)
C34 C35 1.396(4)
C40 C41 1.394(3)
C40 C45 1.399(3)
C41 C42 1.394(3)
C42 C43 1.386(4)
C43 C44 1.375(4)
C44 C45 1.392(3)
C50 C51 1.396(4)
C50 C55 1.393(4)
C51 C52 1.387(4)
C52 C53 1.387(6)
C53 C54 1.372(6)
C54 C55 1.392(4)
C60 C61 1.393(3)
C60 C65 1.396(3)
C61 C62 1.388(4)
C62 C63 1.381(4)
C63 C64 1.386(4)
C64 C65 1.390(4)
